data_2226130
loop_
_publ_author_name
'Liu, Bingjing'
'Chen, Guangying'
'Cen, Changchun'
'Song, Xinming'
'Han, Changri'

_publ_section_title
;
 1-(5-Hydroxy-7-methoxy-2,2-dimethyl-2<i>H</i>-chromen-6-yl)ethan-1-one
;
_journal_coeditor_code HB5429
_journal_issue 6
_journal_name_full 'Acta Crystallographica Section E'
_journal_page_first o1441
_journal_paper_doi 10.1107/S1600536810018374
_journal_volume 66
_journal_year 2010
_chemical_formula_iupac 'C14 H16 O4'
_chemical_formula_moiety 'C14 H16 O4'
_chemical_formula_sum 'C14 H16 O4'
_chemical_formula_weight 248.28
_chemical_name_common
;
2,2-Dimethyl-5-hydroxy-7-methoxy-6-acetylchromene
;
_chemical_name_systematic
;
1-(5-Hydroxy-7-methoxy-2,2-dimethyl-2<i>H</i>-chromen-6-yl)ethan-1-one
;
_space_group_IT_number 2
_symmetry_cell_setting triclinic
_symmetry_space_group_name_Hall '-P 1'
_symmetry_space_group_name_H-M 'P -1'
_atom_sites_solution_hydrogens geom
_atom_sites_solution_primary direct
_atom_sites_solution_secondary difmap
_audit_creation_method SHELXL-97
_cell_angle_alpha 77.9480(10)
_cell_angle_beta 77.4110(10)
_cell_angle_gamma 84.465(2)
_cell_formula_units_Z 2
_cell_length_a 7.3797(9)
_cell_length_b 8.0066(10)
_cell_length_c 11.2878(14)
_cell_measurement_reflns_used 1208
_cell_measurement_temperature 298(2)
_cell_measurement_theta_max 24.07
_cell_measurement_theta_min 2.606
_cell_volume 635.67(14)
_computing_cell_refinement 'SAINT (Bruker, 1997)'
_computing_data_collection 'SMART (Bruker, 1997)'
_computing_data_reduction 'SAINT (Bruker, 1997)'
_computing_molecular_graphics 'SHELXTL (Sheldrick, 2008)'
_computing_publication_material 'SHELXTL (Sheldrick, 2008)'
_computing_structure_refinement 'SHELXL97 (Sheldrick, 2008)'
_computing_structure_solution 'SHELXS97 (Sheldrick, 2008)'
_diffrn_ambient_temperature 298(2)
_diffrn_measured_fraction_theta_full 0.984
_diffrn_measured_fraction_theta_max 0.984
_diffrn_measurement_device_type 'Bruker SMART CCD'
_diffrn_measurement_method \w
_diffrn_radiation_monochromator graphite
_diffrn_radiation_source 'fine-focus sealed tube'
_diffrn_radiation_type MoK\a
_diffrn_radiation_wavelength 0.71073
_diffrn_reflns_av_R_equivalents 0.0191
_diffrn_reflns_av_sigmaI/netI 0.0362
_diffrn_reflns_limit_h_max 8
_diffrn_reflns_limit_h_min -8
_diffrn_reflns_limit_k_max 9
_diffrn_reflns_limit_k_min -8
_diffrn_reflns_limit_l_max 13
_diffrn_reflns_limit_l_min -13
_diffrn_reflns_number 3335
_diffrn_reflns_theta_full 25.01
_diffrn_reflns_theta_max 25.01
_diffrn_reflns_theta_min 1.88
_exptl_absorpt_coefficient_mu 0.095
_exptl_absorpt_correction_T_max 0.964
_exptl_absorpt_correction_T_min 0.959
_exptl_absorpt_correction_type multi-scan
_exptl_absorpt_process_details '(SADABS; Bruker, 1997)'
_exptl_crystal_colour colourless
_exptl_crystal_density_diffrn 1.297
_exptl_crystal_density_method 'not measured'
_exptl_crystal_description block
_exptl_crystal_F_000 264
_exptl_crystal_size_max 0.45
_exptl_crystal_size_mid 0.40
_exptl_crystal_size_min 0.39
_refine_diff_density_max 0.263
_refine_diff_density_min -0.231
_refine_ls_extinction_method none
_refine_ls_goodness_of_fit_ref 1.080
_refine_ls_hydrogen_treatment constr
_refine_ls_matrix_type full
_refine_ls_number_parameters 167
_refine_ls_number_reflns 2217
_refine_ls_number_restraints 0
_refine_ls_restrained_S_all 1.080
_refine_ls_R_factor_all 0.0879
_refine_ls_R_factor_gt 0.0589
_refine_ls_shift/su_max 0.000
_refine_ls_shift/su_mean 0.000
_refine_ls_structure_factor_coef Fsqd
_refine_ls_weighting_details 'calc w=1/[\s^2^(Fo^2^)+(0.0801P)^2^] where P=(Fo^2^+2Fc^2^)/3'
_refine_ls_weighting_scheme calc
_refine_ls_wR_factor_gt 0.1454
_refine_ls_wR_factor_ref 0.1591
_reflns_number_gt 1361
_reflns_number_total 2217
_reflns_threshold_expression I>2\s(I)
_cod_data_source_file hb5429.cif
_cod_data_source_block I
_cod_depositor_comments
;
The following automatic conversions were performed:
'_symmetry_cell_setting' value 'Triclinic' changed to 'triclinic'
according to '/home/saulius/struct/CIF-dictionaries/cif_core.dic'
dictionary named 'cif_core.dic' version 2.4.1 from 2010-06-29.

Automatic conversion script
Id: cif_fix_enum 1527 2010-12-29 10:47:43Z saulius 
;
_cod_database_code 2226130
_cod_database_fobs_code 2226130

loop_
_symmetry_equiv_pos_as_xyz
'x, y, z'
'-x, -y, -z'

loop_
_atom_site_type_symbol
_atom_site_label
_atom_site_fract_x
_atom_site_fract_y
_atom_site_fract_z
_atom_site_U_iso_or_equiv
_atom_site_adp_type
_atom_site_calc_flag
_atom_site_refinement_flags
_atom_site_occupancy
_atom_site_disorder_assembly
_atom_site_disorder_group
O O1 0.1836(2) 0.20248(18) 0.25325(13) 0.0529(5) Uani d . 1 . .
O O2 0.2390(2) 0.76852(19) 0.29434(15) 0.0659(5) Uani d . 1 . .
H H2 0.2508 0.8241 0.3453 0.099 Uiso calc R 1 . .
O O3 0.2742(3) 0.8220(2) 0.49648(17) 0.0720(6) Uani d . 1 . .
O O4 0.2615(2) 0.30717(19) 0.63521(13) 0.0604(5) Uani d . 1 . .
C C1 0.2377(3) 0.2453(3) 0.11859(19) 0.0534(7) Uani d . 1 . .
C C2 0.2004(4) 0.4317(3) 0.0732(2) 0.0584(7) Uani d . 1 . .
H H2A 0.1813 0.4684 -0.0072 0.070 Uiso calc R 1 . .
C C3 0.1938(3) 0.5467(3) 0.1434(2) 0.0546(7) Uani d . 1 . .
H H3 0.1751 0.6624 0.1116 0.066 Uiso calc R 1 . .
C C4 0.2160(3) 0.4900(3) 0.27044(19) 0.0431(6) Uani d . 1 . .
C C5 0.2349(3) 0.6020(3) 0.3466(2) 0.0451(6) Uani d . 1 . .
C C6 0.2498(3) 0.5431(3) 0.47159(19) 0.0419(5) Uani d . 1 . .
C C7 0.2432(3) 0.3632(3) 0.51639(19) 0.0429(6) Uani d . 1 . .
C C8 0.2232(3) 0.2528(3) 0.44272(19) 0.0433(5) Uani d . 1 . .
H H8 0.2184 0.1360 0.4741 0.052 Uiso calc R 1 . .
C C9 0.2101(3) 0.3175(3) 0.32112(19) 0.0411(5) Uani d . 1 . .
C C10 0.1212(4) 0.1353(3) 0.0740(2) 0.0695(8) Uani d . 1 . .
H H10A 0.1443 0.0172 0.1090 0.104 Uiso calc R 1 . .
H H10B 0.1534 0.1517 -0.0146 0.104 Uiso calc R 1 . .
H H10C -0.0081 0.1672 0.0992 0.104 Uiso calc R 1 . .
C C11 0.4434(4) 0.1947(4) 0.0849(2) 0.0791(8) Uani d . 1 . .
H H11A 0.5131 0.2610 0.1191 0.119 Uiso calc R 1 . .
H H11B 0.4831 0.2157 -0.0035 0.119 Uiso calc R 1 . .
H H11C 0.4640 0.0754 0.1176 0.119 Uiso calc R 1 . .
C C12 0.2686(3) 0.6685(3) 0.5448(2) 0.0501(6) Uani d . 1 . .
C C13 0.2816(3) 0.6241(3) 0.6777(2) 0.0598(7) Uani d . 1 . .
H H13A 0.2903 0.7267 0.7070 0.090 Uiso calc R 1 . .
H H13B 0.3900 0.5500 0.6867 0.090 Uiso calc R 1 . .
H H13C 0.1727 0.5670 0.7251 0.090 Uiso calc R 1 . .
C C14 0.2647(4) 0.1275(3) 0.6819(2) 0.0717(8) Uani d . 1 . .
H H14A 0.1481 0.0845 0.6811 0.108 Uiso calc R 1 . .
H H14B 0.2846 0.1051 0.7652 0.108 Uiso calc R 1 . .
H H14C 0.3635 0.0720 0.6310 0.108 Uiso calc R 1 . .

loop_
_atom_site_aniso_label
_atom_site_aniso_U_11
_atom_site_aniso_U_22
_atom_site_aniso_U_33
_atom_site_aniso_U_12
_atom_site_aniso_U_13
_atom_site_aniso_U_23
O1 0.0793(12) 0.0426(10) 0.0413(9) -0.0099(8) -0.0147(8) -0.0124(7)
O2 0.0982(14) 0.0346(10) 0.0677(11) -0.0076(8) -0.0267(10) -0.0039(8)
O3 0.1000(15) 0.0432(11) 0.0818(13) -0.0087(9) -0.0265(10) -0.0213(9)
O4 0.0955(14) 0.0452(10) 0.0444(9) -0.0021(8) -0.0218(8) -0.0104(8)
C1 0.0680(18) 0.0559(16) 0.0383(12) -0.0089(12) -0.0100(11) -0.0119(11)
C2 0.0750(18) 0.0597(17) 0.0403(13) -0.0108(13) -0.0151(12) -0.0023(12)
C3 0.0694(17) 0.0430(14) 0.0500(14) -0.0079(11) -0.0164(12) 0.0010(11)
C4 0.0455(14) 0.0384(13) 0.0461(13) -0.0026(10) -0.0111(10) -0.0077(10)
C5 0.0464(14) 0.0335(12) 0.0547(14) -0.0029(9) -0.0110(10) -0.0059(10)
C6 0.0422(13) 0.0392(13) 0.0467(13) -0.0003(10) -0.0109(10) -0.0126(10)
C7 0.0487(14) 0.0425(13) 0.0374(12) -0.0004(10) -0.0089(10) -0.0087(10)
C8 0.0545(15) 0.0321(12) 0.0432(12) -0.0029(10) -0.0097(10) -0.0069(10)
C9 0.0452(14) 0.0394(13) 0.0410(12) -0.0041(10) -0.0089(10) -0.0114(10)
C10 0.097(2) 0.0722(19) 0.0490(14) -0.0204(15) -0.0228(14) -0.0173(13)
C11 0.076(2) 0.092(2) 0.0690(18) -0.0014(15) -0.0054(15) -0.0255(16)
C12 0.0460(14) 0.0452(15) 0.0628(15) -0.0024(11) -0.0109(11) -0.0191(12)
C13 0.0643(17) 0.0611(17) 0.0636(16) -0.0029(12) -0.0148(12) -0.0322(13)
C14 0.113(2) 0.0547(17) 0.0450(14) -0.0050(15) -0.0215(14) 0.0016(12)

loop_
_atom_type_symbol
_atom_type_description
_atom_type_scat_dispersion_real
_atom_type_scat_dispersion_imag
_atom_type_scat_source
C C 0.0033 0.0016 'International Tables Vol C Tables 4.2.6.8 and 6.1.1.4'
H H 0.0000 0.0000 'International Tables Vol C Tables 4.2.6.8 and 6.1.1.4'
O O 0.0106 0.0060 'International Tables Vol C Tables 4.2.6.8 and 6.1.1.4'

loop_
_geom_angle_atom_site_label_1
_geom_angle_atom_site_label_2
_geom_angle_atom_site_label_3
_geom_angle_site_symmetry_1
_geom_angle_site_symmetry_3
_geom_angle
_geom_angle_publ_flag
C9 O1 C1 . . 118.89(16) ?
C5 O2 H2 . . 109.5 ?
C7 O4 C14 . . 118.00(17) ?
O1 C1 C2 . . 110.59(18) ?
O1 C1 C10 . . 104.22(17) ?
C2 C1 C10 . . 112.3(2) ?
O1 C1 C11 . . 106.92(19) ?
C2 C1 C11 . . 111.2(2) ?
C10 C1 C11 . . 111.3(2) ?
C3 C2 C1 . . 122.2(2) ?
C3 C2 H2A . . 118.9 ?
C1 C2 H2A . . 118.9 ?
C2 C3 C4 . . 119.3(2) ?
C2 C3 H3 . . 120.3 ?
C4 C3 H3 . . 120.3 ?
C9 C4 C5 . . 117.9(2) ?
C9 C4 C3 . . 118.6(2) ?
C5 C4 C3 . . 123.4(2) ?
O2 C5 C4 . . 116.2(2) ?
O2 C5 C6 . . 121.7(2) ?
C4 C5 C6 . . 122.1(2) ?
C5 C6 C7 . . 116.38(19) ?
C5 C6 C12 . . 118.6(2) ?
C7 C6 C12 . . 125.0(2) ?
O4 C7 C8 . . 121.91(19) ?
O4 C7 C6 . . 116.15(18) ?
C8 C7 C6 . . 121.93(19) ?
C7 C8 C9 . . 119.2(2) ?
C7 C8 H8 . . 120.4 ?
C9 C8 H8 . . 120.4 ?
O1 C9 C4 . . 120.78(18) ?
O1 C9 C8 . . 116.67(18) ?
C4 C9 C8 . . 122.51(19) ?
C1 C10 H10A . . 109.5 ?
C1 C10 H10B . . 109.5 ?
H10A C10 H10B . . 109.5 ?
C1 C10 H10C . . 109.5 ?
H10A C10 H10C . . 109.5 ?
H10B C10 H10C . . 109.5 ?
C1 C11 H11A . . 109.5 ?
C1 C11 H11B . . 109.5 ?
H11A C11 H11B . . 109.5 ?
C1 C11 H11C . . 109.5 ?
H11A C11 H11C . . 109.5 ?
H11B C11 H11C . . 109.5 ?
O3 C12 C6 . . 119.8(2) ?
O3 C12 C13 . . 116.2(2) ?
C6 C12 C13 . . 124.0(2) ?
C12 C13 H13A . . 109.5 ?
C12 C13 H13B . . 109.5 ?
H13A C13 H13B . . 109.5 ?
C12 C13 H13C . . 109.5 ?
H13A C13 H13C . . 109.5 ?
H13B C13 H13C . . 109.5 ?
O4 C14 H14A . . 109.5 ?
O4 C14 H14B . . 109.5 ?
H14A C14 H14B . . 109.5 ?
O4 C14 H14C . . 109.5 ?
H14A C14 H14C . . 109.5 ?
H14B C14 H14C . . 109.5 ?

loop_
_geom_bond_atom_site_label_1
_geom_bond_atom_site_label_2
_geom_bond_site_symmetry_2
_geom_bond_distance
_geom_bond_publ_flag
O1 C9 . 1.367(2) ?
O1 C1 . 1.460(2) ?
O2 C5 . 1.341(2) ?
O2 H2 . 0.8200 ?
O3 C12 . 1.237(3) ?
O4 C7 . 1.354(2) ?
O4 C14 . 1.424(3) ?
C1 C2 . 1.493(3) ?
C1 C10 . 1.513(3) ?
C1 C11 . 1.519(3) ?
C2 C3 . 1.326(3) ?
C2 H2A . 0.9300 ?
C3 C4 . 1.451(3) ?
C3 H3 . 0.9300 ?
C4 C9 . 1.381(3) ?
C4 C5 . 1.401(3) ?
C5 C6 . 1.415(3) ?
C6 C7 . 1.426(3) ?
C6 C12 . 1.460(3) ?
C7 C8 . 1.371(3) ?
C8 C9 . 1.383(3) ?
C8 H8 . 0.9300 ?
C10 H10A . 0.9600 ?
C10 H10B . 0.9600 ?
C10 H10C . 0.9600 ?
C11 H11A . 0.9600 ?
C11 H11B . 0.9600 ?
C11 H11C . 0.9600 ?
C12 C13 . 1.490(3) ?
C13 H13A . 0.9600 ?
C13 H13B . 0.9600 ?
C13 H13C . 0.9600 ?
C14 H14A . 0.9600 ?
C14 H14B . 0.9600 ?
C14 H14C . 0.9600 ?

loop_
_geom_hbond_atom_site_label_D
_geom_hbond_atom_site_label_H
_geom_hbond_atom_site_label_A
_geom_hbond_site_symmetry_A
_geom_hbond_distance_DH
_geom_hbond_distance_HA
_geom_hbond_distance_DA
_geom_hbond_angle_DHA
O2 H2 O3 . 0.82 1.75 2.479(2) 147
C8 H8 O3 1_545 0.93 2.48 3.374(3) 162

loop_
_geom_torsion_atom_site_label_1
_geom_torsion_atom_site_label_2
_geom_torsion_atom_site_label_3
_geom_torsion_atom_site_label_4
_geom_torsion_site_symmetry_1
_geom_torsion_site_symmetry_2
_geom_torsion_site_symmetry_3
_geom_torsion_site_symmetry_4
_geom_torsion
_geom_torsion_publ_flag
C9 O1 C1 C2 . . . . -36.1(3) ?
C9 O1 C1 C10 . . . . -157.02(19) ?
C9 O1 C1 C11 . . . . 85.1(2) ?
O1 C1 C2 C3 . . . . 25.1(3) ?
C10 C1 C2 C3 . . . . 141.0(2) ?
C11 C1 C2 C3 . . . . -93.6(3) ?
C1 C2 C3 C4 . . . . -2.5(4) ?
C2 C3 C4 C9 . . . . -11.4(3) ?
C2 C3 C4 C5 . . . . 171.5(2) ?
C9 C4 C5 O2 . . . . -179.63(18) ?
C3 C4 C5 O2 . . . . -2.6(3) ?
C9 C4 C5 C6 . . . . 0.7(3) ?
C3 C4 C5 C6 . . . . 177.72(19) ?
O2 C5 C6 C7 . . . . 179.90(18) ?
C4 C5 C6 C7 . . . . -0.4(3) ?
O2 C5 C6 C12 . . . . 0.5(3) ?
C4 C5 C6 C12 . . . . -179.84(19) ?
C14 O4 C7 C8 . . . . 1.7(3) ?
C14 O4 C7 C6 . . . . -177.06(19) ?
C5 C6 C7 O4 . . . . 178.63(19) ?
C12 C6 C7 O4 . . . . -2.0(3) ?
C5 C6 C7 C8 . . . . -0.1(3) ?
C12 C6 C7 C8 . . . . 179.2(2) ?
O4 C7 C8 C9 . . . . -178.26(18) ?
C6 C7 C8 C9 . . . . 0.4(3) ?
C1 O1 C9 C4 . . . . 25.4(3) ?
C1 O1 C9 C8 . . . . -157.02(19) ?
C5 C4 C9 O1 . . . . 177.07(19) ?
C3 C4 C9 O1 . . . . -0.1(3) ?
C5 C4 C9 C8 . . . . -0.4(3) ?
C3 C4 C9 C8 . . . . -177.6(2) ?
C7 C8 C9 O1 . . . . -177.73(18) ?
C7 C8 C9 C4 . . . . -0.2(3) ?
C5 C6 C12 O3 . . . . -1.2(3) ?
C7 C6 C12 O3 . . . . 179.5(2) ?
C5 C6 C12 C13 . . . . 178.7(2) ?
C7 C6 C12 C13 . . . . -0.6(4) ?

loop_
_cod_related_entry_id
_cod_related_entry_database
_cod_related_entry_code
1 ChemSpider 9303772
